data_1552011
loop_
_publ_author_name
'Michal S. Dutkiewicz'
'Joy H. Farnaby'
'Christos Apostolidis'
'Eric Colineau'
'Olaf Walter'
'Nicola Magnani'
'Michael G. Gardiner'
'Jason B. Love'
'Nikolas Kaltsoyannis'
'Roberto Caciuffo'
'Polly L. Arnold'

_publ_section_title
;
 Organometallic neptunium(III) complexes
;
_journal_name_full 'Nature Chemistry'
_journal_page_first 797
_journal_page_last 802
_journal_paper_doi 10.1038/nchem.2520
_journal_volume 8
_journal_year 2016
_chemical_formula_moiety 'C32 H36 Cl N2 Np'
_chemical_formula_sum 'C32 H36 Cl N2 Np'
_chemical_formula_weight 721.08
_chemical_name_systematic Np(L)Cl
_space_group_crystal_system monoclinic
_space_group_IT_number 15
_space_group_name_Hall '-C 2yc'
_space_group_name_H-M_alt 'C 1 2/c 1'
_atom_sites_solution_hydrogens geom
_cell_angle_alpha 90
_cell_angle_beta 110.3210(10)
_cell_angle_gamma 90
_cell_formula_units_Z 4
_cell_length_a 18.9910(14)
_cell_length_b 14.9865(11)
_cell_length_c 10.1443(8)
_cell_measurement_reflns_used 9801
_cell_measurement_temperature 100(2)
_cell_measurement_theta_max 28.34
_cell_measurement_theta_min 2.457
_cell_volume 2707.5(4)
_computing_cell_refinement 'APEX II (Bruker, 2007)'
_computing_data_collection 'APEX II (Bruker, 2007)'
_computing_data_reduction 'SAINT (Bruker, 2007)'
_computing_molecular_graphics 'XPMA (Zsolnai, 1996), ORTEP (Farrugia, 1997)'
_computing_publication_material 'publCIF (Westrip, 2010)'
_computing_structure_refinement 'ShelXL (Sheldrick, 2015)'
_computing_structure_solution 'SHELXS-97 (Sheldrick, 2008)'
_diffrn_ambient_temperature 100.15
_diffrn_detector_area_resol_mean 66
_diffrn_measured_fraction_theta_full 1.000
_diffrn_measured_fraction_theta_max 0.957
_diffrn_measurement_device_type 'Bruker Apex II Quazar'
_diffrn_measurement_method 'combined omega- and phi-scan'
_diffrn_radiation_type MoK\a
_diffrn_radiation_wavelength 0.71073
_diffrn_reflns_av_R_equivalents 0.0295
_diffrn_reflns_av_unetI/netI 0.0155
_diffrn_reflns_Laue_measured_fraction_full 1.000
_diffrn_reflns_Laue_measured_fraction_max 0.957
_diffrn_reflns_limit_h_max 25
_diffrn_reflns_limit_h_min -24
_diffrn_reflns_limit_k_max 19
_diffrn_reflns_limit_k_min -19
_diffrn_reflns_limit_l_max 13
_diffrn_reflns_limit_l_min -13
_diffrn_reflns_number 24111
_diffrn_reflns_point_group_measured_fraction_full 1.000
_diffrn_reflns_point_group_measured_fraction_max 0.957
_diffrn_reflns_theta_full 25.000
_diffrn_reflns_theta_max 28.419
_diffrn_reflns_theta_min 1.776
_exptl_absorpt_coefficient_mu 3.961
_exptl_absorpt_correction_T_max 0.8545
_exptl_absorpt_correction_T_min 0.6032
_exptl_absorpt_correction_type multi-scan
_exptl_absorpt_process_details SADABS
_exptl_crystal_colour red
_exptl_crystal_colour_primary red
_exptl_crystal_density_diffrn 1.769
_exptl_crystal_density_method 'not measured'
_exptl_crystal_description needles
_exptl_crystal_F_000 1408
_exptl_crystal_size_max 0.142
_exptl_crystal_size_mid 0.113
_exptl_crystal_size_min 0.041
_refine_diff_density_max 2.906
_refine_diff_density_min -0.944
_refine_diff_density_rms 0.128
_refine_ls_extinction_coef .
_refine_ls_extinction_method none
_refine_ls_goodness_of_fit_ref 1.084
_refine_ls_hydrogen_treatment constr
_refine_ls_matrix_type full
_refine_ls_number_parameters 168
_refine_ls_number_reflns 3264
_refine_ls_number_restraints 0
_refine_ls_restrained_S_all 1.084
_refine_ls_R_factor_all 0.0204
_refine_ls_R_factor_gt 0.0195
_refine_ls_shift/su_max 0.000
_refine_ls_shift/su_mean 0.000
_refine_ls_structure_factor_coef Fsqd
_refine_ls_weighting_details 'w=1/[\s^2^(Fo^2^)+(0.0367P)^2^+2.0040P] where P=(Fo^2^+2Fc^2^)/3'
_refine_ls_weighting_scheme calc
_refine_ls_wR_factor_gt 0.0498
_refine_ls_wR_factor_ref 0.0505
_reflns_Friedel_coverage 0.000
_reflns_Friedel_fraction_full .
_reflns_Friedel_fraction_max .
_reflns_number_gt 3160
_reflns_number_total 3264
_reflns_threshold_expression 'I > 2\s(I)'
_cod_data_source_file nchem.2520-s2.cif
_cod_data_source_block mdit30
_cod_database_code 1552011
_shelx_space_group_comment
;
The symmetry employed for this shelxl refinement is uniquely defined
by the following loop, which should always be used as a source of
symmetry information in preference to the above space-group names.
They are only intended as comments.
;
_shelx_estimated_absorpt_t_max 0.854
_shelx_estimated_absorpt_t_min 0.603
_olex2_refinement_description
;
1. Fixed Uiso
 At 1.2 times of:
  All C(H) groups
 At 1.5 times of:
  All C(H,H,H) groups
2.a Aromatic/amide H refined with riding coordinates:
 C2(H2), C3(H3), C9(H9), C11(H11), C12(H12), C13(H13)
2.b Idealised Me refined as rotating group:
 C6(H6A,H6B,H6C), C7(H7A,H7B,H7C), C15(H15A,H15B,H15C), C16(H16A,H16B,H16C)
;
_shelx_shelxl_version_number 2014/7
_olex2_submission_special_instructions 'No special instructions were received'

loop_
_space_group_symop_operation_xyz
'x, y, z'
'-x, y, -z+1/2'
'x+1/2, y+1/2, z'
'-x+1/2, y+1/2, -z+1/2'
'-x, -y, -z'
'x, -y, z-1/2'
'-x+1/2, -y+1/2, -z'
'x+1/2, -y+1/2, z-1/2'

loop_
_atom_site_label
_atom_site_type_symbol
_atom_site_fract_x
_atom_site_fract_y
_atom_site_fract_z
_atom_site_U_iso_or_equiv
_atom_site_adp_type
_atom_site_occupancy
_atom_site_site_symmetry_order
_atom_site_calc_flag
_atom_site_refinement_flags_posn
_atom_site_refinement_flags_adp
_atom_site_refinement_flags_occupancy
_atom_site_disorder_assembly
_atom_site_disorder_group
Np1 Np 0.5000 0.20935(2) 0.7500 0.01355(5) Uani 1 2 d S T P . .
Cl1 Cl 0.5000 0.03124(6) 0.7500 0.0432(3) Uani 1 2 d S T P . .
N1 N 0.38859(12) 0.29225(11) 0.7478(2) 0.0166(4) Uani 1 1 d . . . . .
C1 C 0.34604(12) 0.35249(14) 0.6473(2) 0.0162(4) Uani 1 1 d . . . . .
C2 C 0.29279(12) 0.39232(15) 0.6918(2) 0.0193(4) Uani 1 1 d . . . . .
H2 H 0.2574 0.4363 0.6428 0.023 Uiso 1 1 calc R . . . .
C3 C 0.30118(12) 0.35470(15) 0.8255(2) 0.0197(4) Uani 1 1 d . . . . .
H3 H 0.2720 0.3684 0.8823 0.024 Uiso 1 1 calc R . . . .
C4 C 0.35944(14) 0.29501(13) 0.8566(3) 0.0174(4) Uani 1 1 d . . . . .
C5 C 0.39148(12) 0.23526(17) 0.9849(2) 0.0184(4) Uani 1 1 d . . . . .
C6 C 0.35066(13) 0.14478(16) 0.9586(2) 0.0235(5) Uani 1 1 d . . . . .
H6A H 0.2970 0.1543 0.9395 0.035 Uiso 1 1 calc GR . . . .
H6B H 0.3714 0.1069 1.0419 0.035 Uiso 1 1 calc GR . . . .
H6C H 0.3576 0.1155 0.8775 0.035 Uiso 1 1 calc GR . . . .
C7 C 0.38154(15) 0.27807(17) 1.1148(3) 0.0238(5) Uani 1 1 d . . . . .
H7A H 0.4070 0.3360 1.1330 0.036 Uiso 1 1 calc GR . . . .
H7B H 0.4033 0.2390 1.1963 0.036 Uiso 1 1 calc GR . . . .
H7C H 0.3279 0.2865 1.0978 0.036 Uiso 1 1 calc GR . . . .
C8 C 0.47515(14) 0.22423(15) 1.0120(2) 0.0173(4) Uani 1 1 d . . . . .
C9 C 0.51743(14) 0.30155(15) 1.0055(2) 0.0170(4) Uani 1 1 d . . . . .
H9 H 0.4946 0.3587 0.9978 0.020 Uiso 1 1 calc R . . . .
C10 C 0.59151(14) 0.29522(13) 1.0103(2) 0.0163(5) Uani 1 1 d . . . . .
C11 C 0.62574(15) 0.20999(13) 1.0301(3) 0.0184(5) Uani 1 1 d . . . . .
H11 H 0.6760 0.2040 1.0325 0.022 Uiso 1 1 calc R . . . .
C12 C 0.58667(13) 0.13552(16) 1.0458(2) 0.0210(4) Uani 1 1 d . . . . .
H12 H 0.6111 0.0792 1.0643 0.025 Uiso 1 1 calc R . . . .
C13 C 0.51104(13) 0.14236(16) 1.0349(2) 0.0204(4) Uani 1 1 d . . . . .
H13 H 0.4843 0.0903 1.0432 0.024 Uiso 1 1 calc R . . . .
C14 C 0.63549(12) 0.37402(15) 0.9837(2) 0.0178(4) Uani 1 1 d . . . . .
C15 C 0.70817(13) 0.38616(16) 1.1118(2) 0.0233(5) Uani 1 1 d . . . . .
H15A H 0.7369 0.3304 1.1297 0.035 Uiso 1 1 calc GR . . . .
H15B H 0.6953 0.4018 1.1945 0.035 Uiso 1 1 calc GR . . . .
H15C H 0.7384 0.4340 1.0925 0.035 Uiso 1 1 calc GR . . . .
C16 C 0.59063(13) 0.46102(15) 0.9607(3) 0.0229(4) Uani 1 1 d . . . . .
H16A H 0.6203 0.5094 0.9411 0.034 Uiso 1 1 calc GR . . . .
H16B H 0.5792 0.4753 1.0453 0.034 Uiso 1 1 calc GR . . . .
H16C H 0.5437 0.4540 0.8808 0.034 Uiso 1 1 calc GR . . . .

loop_
_atom_site_aniso_label
_atom_site_aniso_U_11
_atom_site_aniso_U_22
_atom_site_aniso_U_33
_atom_site_aniso_U_23
_atom_site_aniso_U_13
_atom_site_aniso_U_12
Np1 0.01468(7) 0.01654(7) 0.00832(7) 0.000 0.00260(5) 0.000
Cl1 0.0905(8) 0.0182(4) 0.0179(4) 0.000 0.0149(4) 0.000
N1 0.0154(9) 0.0216(10) 0.0118(9) 0.0008(6) 0.0036(8) 0.0004(6)
C1 0.0159(9) 0.0190(10) 0.0113(9) -0.0009(7) 0.0017(7) -0.0025(7)
C2 0.0173(9) 0.0213(10) 0.0165(10) -0.0007(8) 0.0026(8) 0.0017(8)
C3 0.0180(10) 0.0247(11) 0.0154(10) -0.0020(8) 0.0046(8) 0.0004(8)
C4 0.0155(10) 0.0240(11) 0.0114(10) -0.0018(7) 0.0031(9) -0.0011(7)
C5 0.0156(10) 0.0270(10) 0.0117(9) 0.0011(9) 0.0037(8) -0.0002(9)
C6 0.0191(10) 0.0297(12) 0.0196(11) 0.0042(9) 0.0041(8) -0.0030(9)
C7 0.0228(12) 0.0370(13) 0.0125(11) 0.0003(9) 0.0073(9) 0.0023(9)
C8 0.0191(11) 0.0251(10) 0.0066(9) -0.0001(7) 0.0031(8) -0.0002(8)
C9 0.0161(11) 0.0228(10) 0.0100(10) -0.0011(7) 0.0020(8) 0.0034(8)
C10 0.0164(11) 0.0219(11) 0.0074(10) -0.0007(7) 0.0002(8) 0.0004(7)
C11 0.0176(11) 0.0251(12) 0.0105(11) 0.0017(7) 0.0024(9) 0.0043(7)
C12 0.0239(11) 0.0233(11) 0.0137(10) 0.0039(8) 0.0037(8) 0.0042(9)
C13 0.0230(11) 0.0235(11) 0.0130(10) 0.0028(8) 0.0041(8) 0.0009(8)
C14 0.0145(9) 0.0217(10) 0.0144(9) -0.0034(8) 0.0017(7) 0.0000(8)
C15 0.0167(10) 0.0315(12) 0.0167(10) -0.0045(9) -0.0003(8) -0.0011(8)
C16 0.0196(10) 0.0215(10) 0.0258(11) -0.0028(9) 0.0057(9) -0.0005(8)

loop_
_atom_type_symbol
_atom_type_description
_atom_type_scat_dispersion_real
_atom_type_scat_dispersion_imag
_atom_type_scat_source
C C 0.0033 0.0016 'International Tables Vol C Tables 4.2.6.8 and 6.1.1.4'
H H 0.0000 0.0000 'International Tables Vol C Tables 4.2.6.8 and 6.1.1.4'
Cl Cl 0.1484 0.1585 'International Tables Vol C Tables 4.2.6.8 and 6.1.1.4'
N N 0.0061 0.0033 'International Tables Vol C Tables 4.2.6.8 and 6.1.1.4'
Np Np -11.4937 4.1493 'International Tables Vol C Tables 4.2.6.8 and 6.1.1.4'

loop_
_geom_angle_atom_site_label_1
_geom_angle_atom_site_label_2
_geom_angle_atom_site_label_3
_geom_angle
_geom_angle_site_symmetry_1
_geom_angle_site_symmetry_3
Cl1 Np1 C8 94.46(5) . .
Cl1 Np1 C8 94.46(5) . 2_656
Cl1 Np1 C9 118.96(5) . 2_656
Cl1 Np1 C9 118.96(5) . .
Cl1 Np1 C10 116.26(4) . .
Cl1 Np1 C10 116.26(4) . 2_656
Cl1 Np1 C11 90.18(4) . .
Cl1 Np1 C13 70.43(5) . .
Cl1 Np1 C13 70.43(5) . 2_656
N1 Np1 Cl1 120.51(4) . .
N1 Np1 Cl1 120.51(4) 2_656 .
N1 Np1 N1 118.97(8) . 2_656
N1 Np1 C8 63.16(7) . .
N1 Np1 C8 111.87(7) . 2_656
N1 Np1 C8 63.16(7) 2_656 2_656
N1 Np1 C8 111.87(7) 2_656 .
N1 Np1 C9 85.33(7) 2_656 .
N1 Np1 C9 65.77(7) 2_656 2_656
N1 Np1 C9 85.33(7) . 2_656
N1 Np1 C9 65.77(7) . .
N1 Np1 C10 91.48(7) . .
N1 Np1 C10 61.64(7) . 2_656
N1 Np1 C10 91.48(7) 2_656 2_656
N1 Np1 C10 61.64(7) 2_656 .
N1 Np1 C11 114.02(7) . .
N1 Np1 C11 65.78(7) 2_656 .
N1 Np1 C13 87.12(7) . .
N1 Np1 C13 112.98(7) . 2_656
N1 Np1 C13 112.98(7) 2_656 .
N1 Np1 C13 87.12(7) 2_656 2_656
C8 Np1 C8 171.07(9) . 2_656
C8 Np1 C10 50.38(7) . .
C8 Np1 C10 124.67(7) . 2_656
C8 Np1 C10 124.67(7) 2_656 .
C8 Np1 C10 50.38(7) 2_656 2_656
C8 Np1 C11 122.89(7) 2_656 .
C8 Np1 C11 57.07(7) . .
C8 Np1 C13 160.34(7) . 2_656
C8 Np1 C13 27.18(6) 2_656 2_656
C8 Np1 C13 27.18(6) . .
C8 Np1 C13 160.34(7) 2_656 .
C9 Np1 C8 143.19(7) 2_656 .
C9 Np1 C8 143.19(7) . 2_656
C9 Np1 C8 28.84(7) 2_656 2_656
C9 Np1 C8 28.84(7) . .
C9 Np1 C9 122.08(9) . 2_656
C9 Np1 C10 27.98(7) 2_656 2_656
C9 Np1 C10 117.05(6) 2_656 .
C9 Np1 C10 27.98(7) . .
C9 Np1 C10 117.05(6) . 2_656
C9 Np1 C11 131.27(7) 2_656 .
C9 Np1 C11 48.50(6) . .
C9 Np1 C13 48.63(6) . .
C9 Np1 C13 170.18(7) 2_656 .
C9 Np1 C13 170.18(7) . 2_656
C9 Np1 C13 48.63(6) 2_656 2_656
C10 Np1 C10 127.49(8) 2_656 .
C10 Np1 C11 27.60(6) . .
C10 Np1 C11 152.05(6) 2_656 .
C10 Np1 C13 56.85(6) 2_656 2_656
C10 Np1 C13 147.48(7) 2_656 .
C10 Np1 C13 56.85(6) . .
C10 Np1 C13 147.48(7) . 2_656
C13 Np1 C11 132.69(7) 2_656 .
C13 Np1 C11 47.47(7) . .
C13 Np1 C13 140.86(9) 2_656 .
C1 N1 Np1 128.07(15) . .
C1 N1 C4 105.73(18) . .
C4 N1 Np1 125.91(15) . .
N1 C1 C14 121.74(19) . 2_656
C2 C1 N1 110.29(19) . .
C2 C1 C14 127.71(19) . 2_656
C1 C2 H2 126.6 . .
C1 C2 C3 106.74(19) . .
C3 C2 H2 126.6 . .
C2 C3 H3 126.5 . .
C4 C3 C2 106.9(2) . .
C4 C3 H3 126.5 . .
N1 C4 C5 120.5(2) . .
C3 C4 N1 110.3(2) . .
C3 C4 C5 129.1(2) . .
C4 C5 C6 110.00(18) . .
C4 C5 C7 110.9(2) . .
C4 C5 C8 107.45(19) . .
C7 C5 C6 108.25(19) . .
C8 C5 C6 111.5(2) . .
C8 C5 C7 108.79(19) . .
C5 C6 H6A 109.5 . .
C5 C6 H6B 109.5 . .
C5 C6 H6C 109.5 . .
H6A C6 H6B 109.5 . .
H6A C6 H6C 109.5 . .
H6B C6 H6C 109.5 . .
C5 C7 H7A 109.5 . .
C5 C7 H7B 109.5 . .
C5 C7 H7C 109.5 . .
H7A C7 H7B 109.5 . .
H7A C7 H7C 109.5 . .
H7B C7 H7C 109.5 . .
C5 C8 Np1 109.80(13) . .
C9 C8 Np1 75.14(13) . .
C9 C8 C5 118.2(2) . .
C13 C8 Np1 81.73(14) . .
C13 C8 C5 123.3(2) . .
C13 C8 C9 118.5(2) . .
Np1 C9 H9 117.1 . .
C8 C9 Np1 76.02(13) . .
C8 C9 H9 119.3 . .
C10 C9 Np1 78.23(13) . .
C10 C9 C8 121.4(2) . .
C10 C9 H9 119.3 . .
C9 C10 Np1 73.79(13) . .
C9 C10 C11 118.3(2) . .
C9 C10 C14 123.35(19) . .
C11 C10 Np1 80.18(14) . .
C11 C10 C14 118.1(2) . .
C14 C10 Np1 111.92(14) . .
Np1 C11 H11 119.0 . .
C10 C11 Np1 72.21(14) . .
C10 C11 H11 119.8 . .
C12 C11 Np1 79.90(14) . .
C12 C11 C10 120.5(2) . .
C12 C11 H11 119.8 . .
C11 C12 H12 119.7 . .
C11 C12 C13 120.5(2) . .
C13 C12 H12 119.7 . .
Np1 C13 H13 120.0 . .
C8 C13 Np1 71.08(13) . .
C8 C13 C12 120.6(2) . .
C8 C13 H13 119.7 . .
C12 C13 Np1 80.11(13) . .
C12 C13 H13 119.7 . .
C1 C14 C10 107.29(18) 2_656 .
C1 C14 C15 110.50(18) 2_656 .
C1 C14 C16 109.40(18) 2_656 .
C10 C14 C15 109.09(19) . .
C10 C14 C16 112.15(18) . .
C16 C14 C15 108.41(18) . .
C14 C15 H15A 109.5 . .
C14 C15 H15B 109.5 . .
C14 C15 H15C 109.5 . .
H15A C15 H15B 109.5 . .
H15A C15 H15C 109.5 . .
H15B C15 H15C 109.5 . .
C14 C16 H16A 109.5 . .
C14 C16 H16B 109.5 . .
C14 C16 H16C 109.5 . .
H16A C16 H16B 109.5 . .
H16A C16 H16C 109.5 . .
H16B C16 H16C 109.5 . .

loop_
_geom_bond_atom_site_label_1
_geom_bond_atom_site_label_2
_geom_bond_distance
_geom_bond_site_symmetry_2
Np1 Cl1 2.6694(9) .
Np1 N1 2.447(2) 2_656
Np1 N1 2.447(2) .
Np1 C8 2.865(2) 2_656
Np1 C8 2.865(2) .
Np1 C9 2.853(2) 2_656
Np1 C9 2.853(2) .
Np1 C10 2.909(2) 2_656
Np1 C10 2.909(2) .
Np1 C11 3.010(3) .
Np1 C13 2.997(2) .
Np1 C13 2.997(2) 2_656
N1 C1 1.391(3) .
N1 C4 1.397(3) .
C1 C2 1.378(3) .
C1 C14 1.522(3) 2_656
C2 H2 0.9500 .
C2 C3 1.426(3) .
C3 H3 0.9500 .
C3 C4 1.372(3) .
C4 C5 1.522(3) .
C5 C6 1.539(3) .
C5 C7 1.534(3) .
C5 C8 1.525(3) .
C6 H6A 0.9800 .
C6 H6B 0.9800 .
C6 H6C 0.9800 .
C7 H7A 0.9800 .
C7 H7B 0.9800 .
C7 H7C 0.9800 .
C8 C9 1.424(3) .
C8 C13 1.383(3) .
C9 H9 0.9500 .
C9 C10 1.394(3) .
C10 C11 1.416(3) .
C10 C14 1.524(3) .
C11 H11 0.9500 .
C11 C12 1.380(3) .
C12 H12 0.9500 .
C12 C13 1.405(3) .
C13 H13 0.9500 .
C14 C1 1.522(3) 2_656
C14 C15 1.543(3) .
C14 C16 1.530(3) .
C15 H15A 0.9800 .
C15 H15B 0.9800 .
C15 H15C 0.9800 .
C16 H16A 0.9800 .
C16 H16B 0.9800 .
C16 H16C 0.9800 .

loop_
_geom_torsion_atom_site_label_1
_geom_torsion_atom_site_label_2
_geom_torsion_atom_site_label_3
_geom_torsion_atom_site_label_4
_geom_torsion
_geom_torsion_site_symmetry_1
_geom_torsion_site_symmetry_2
_geom_torsion_site_symmetry_3
_geom_torsion_site_symmetry_4
Np1 N1 C1 C2 -173.39(14) . . . .
Np1 N1 C1 C14 1.2(3) . . . 2_656
Np1 N1 C4 C3 174.06(14) . . . .
Np1 N1 C4 C5 -7.2(3) . . . .
Np1 C8 C9 C10 -66.5(2) . . . .
Np1 C8 C13 C12 65.6(2) . . . .
Np1 C9 C10 C11 -69.0(2) . . . .
Np1 C9 C10 C14 105.9(2) . . . .
Np1 C10 C11 C12 -66.3(2) . . . .
Np1 C10 C14 C1 -32.01(19) . . . 2_656
Np1 C10 C14 C15 -151.74(14) . . . .
Np1 C10 C14 C16 88.15(19) . . . .
Np1 C11 C12 C13 -58.8(2) . . . .
N1 C1 C2 C3 -0.9(2) . . . .
N1 C4 C5 C6 -88.3(2) . . . .
N1 C4 C5 C7 152.0(2) . . . .
N1 C4 C5 C8 33.2(3) . . . .
C1 N1 C4 C3 -0.1(2) . . . .
C1 N1 C4 C5 178.58(19) . . . .
C1 C2 C3 C4 0.8(2) . . . .
C2 C3 C4 N1 -0.4(3) . . . .
C2 C3 C4 C5 -179.0(2) . . . .
C3 C4 C5 C6 90.1(3) . . . .
C3 C4 C5 C7 -29.6(3) . . . .
C3 C4 C5 C8 -148.3(2) . . . .
C4 N1 C1 C2 0.7(2) . . . .
C4 N1 C1 C14 175.23(19) . . . 2_656
C4 C5 C8 Np1 -38.4(2) . . . .
C4 C5 C8 C9 44.9(3) . . . .
C4 C5 C8 C13 -131.4(2) . . . .
C5 C8 C9 Np1 -104.79(18) . . . .
C5 C8 C9 C10 -171.3(2) . . . .
C5 C8 C13 Np1 108.3(2) . . . .
C5 C8 C13 C12 173.9(2) . . . .
C6 C5 C8 Np1 82.21(18) . . . .
C6 C5 C8 C9 165.5(2) . . . .
C6 C5 C8 C13 -10.8(3) . . . .
C7 C5 C8 Np1 -158.49(15) . . . .
C7 C5 C8 C9 -75.2(3) . . . .
C7 C5 C8 C13 108.5(3) . . . .
C8 C9 C10 Np1 65.4(2) . . . .
C8 C9 C10 C11 -3.6(3) . . . .
C8 C9 C10 C14 171.3(2) . . . .
C9 C8 C13 Np1 -68.06(19) . . . .
C9 C8 C13 C12 -2.5(3) . . . .
C9 C10 C11 Np1 65.5(2) . . . .
C9 C10 C11 C12 -0.8(4) . . . .
C9 C10 C14 C1 -116.5(2) . . . 2_656
C9 C10 C14 C15 123.7(2) . . . .
C9 C10 C14 C16 3.6(3) . . . .
C10 C11 C12 C13 3.5(4) . . . .
C11 C10 C14 C1 58.4(3) . . . 2_656
C11 C10 C14 C15 -61.4(3) . . . .
C11 C10 C14 C16 178.5(2) . . . .
C11 C12 C13 Np1 59.2(2) . . . .
C11 C12 C13 C8 -1.8(3) . . . .
C13 C8 C9 Np1 71.76(19) . . . .
C13 C8 C9 C10 5.2(3) . . . .
C14 C1 C2 C3 -175.1(2) 2_656 . . .
C14 C10 C11 Np1 -109.70(19) . . . .
C14 C10 C11 C12 -176.0(2) . . . .
